data_7716334
loop_
_publ_author_name
'Kaplanai, Entzy'
'Tzouras, Nikolaos V.'
'Tsoureas, Nikolaos'
'Bracho Pozsoni, Nestor'
'Bhandary, Subhrajyoti'
'Van Hecke, Kristof'
'Nolan, Steven P.'
'Vougioukalakis, Georgios C.'

_publ_section_title
;
 Synthesis of N-heterocyclic carbene (NHC)-Au/Ag/Cu benzotriazolyl
 complexes and their catalytic activity in propargylamide
 cycloisomerization and carbonyl hydrosilylation reactions.
;
_journal_issue 26
_journal_name_full 'Dalton transactions (Cambridge, England : 2003)'
_journal_page_first 11001
_journal_page_last 11008
_journal_paper_doi 10.1039/d4dt01414f
_journal_volume 53
_journal_year 2024
_chemical_formula_moiety 'C33 H40 Au N5, H2 O'
_chemical_formula_sum 'C33 H42 Au N5 O'
_chemical_formula_weight 721.68
_space_group_crystal_system triclinic
_space_group_IT_number 2
_space_group_name_Hall '-P 1'
_space_group_name_H-M_alt 'P -1'
_atom_sites_solution_hydrogens mixed
_atom_sites_solution_primary dual
_audit_creation_date 2022-04-21
_audit_creation_method
;
Olex2 1.3
(compiled 2020.11.12 svn.r5f609507 for OlexSys, GUI svn.r6408)
;
_audit_update_record
;
2024-02-18 deposited with the CCDC.	2024-06-10 downloaded from the CCDC.
;
_cell_angle_alpha 86.470(2)
_cell_angle_beta 79.752(2)
_cell_angle_gamma 77.217(2)
_cell_formula_units_Z 2
_cell_length_a 8.1790(2)
_cell_length_b 9.1789(2)
_cell_length_c 21.4433(4)
_cell_measurement_reflns_used 19586
_cell_measurement_temperature 100(2)
_cell_measurement_theta_max 73.6520
_cell_measurement_theta_min 4.1740
_cell_volume 1544.48(6)
_computing_cell_refinement 'CrysAlisPro 1.171.41.93a (Rigaku OD, 2020)'
_computing_data_collection 'CrysAlisPro 1.171.41.93a (Rigaku OD, 2020)'
_computing_data_reduction 'CrysAlisPro 1.171.41.93a (Rigaku OD, 2020)'
_computing_molecular_graphics 'Olex2 1.3 (Dolomanov et al., 2009)'
_computing_publication_material 'Olex2 1.3 (Dolomanov et al., 2009)'
_computing_structure_refinement 'SHELXL 2018/3 (Sheldrick, 2015)'
_computing_structure_solution 'SHELXT  (Sheldrick, 2015)'
_diffrn_ambient_environment N~2~
_diffrn_ambient_temperature 100(2)
_diffrn_detector 'CCD plate'
_diffrn_detector_area_resol_mean 10.4839
_diffrn_detector_type Atlas
_diffrn_measured_fraction_theta_full 0.999
_diffrn_measured_fraction_theta_max 0.986
_diffrn_measurement_details
;
List of Runs (angles in degrees, time in seconds):

  # Type    Start    End  Width  t~exp~   \w     \q     \k     \f   Frames
#--------------------------------------------------------------------------
  1  \w    -86.00  -6.00   1.00    1.00    --  -41.41 125.00-150.00   80
  2  \w    -70.00  32.00   1.00    1.00    --  -41.41  57.00 150.00  102
  3  \w   -114.00 -13.00   1.00    1.00    --  -41.41 -57.00   0.00  101
  4  \w    -33.00  66.00   1.00    1.00    --   41.41 -38.00-150.00   99
  5  \w     30.00 135.00   1.00    2.00    --  106.28 -30.00-120.00  105
  6  \w     33.00 132.00   1.00    2.00    --  106.28 -45.00   0.00   99
  7  \w     24.00 106.00   1.00    2.00    --  106.28 -94.00 150.00   82
  8  \w     24.00 106.00   1.00    2.00    --  106.28 -94.00-150.00   82
  9  \w    103.00 178.00   1.00    2.00    --  106.28  77.00 -60.00   75
 10  \w     34.00 135.00   1.00    2.00    --  106.28 -61.00-150.00  101
 11  \w     33.00 112.00   1.00    2.00    --  106.28-125.00 120.00   79
 12  \w     33.00 112.00   1.00    2.00    --  106.28-125.00  60.00   79
 13  \w     31.00 109.00   1.00    2.00    --  106.28-115.00  -8.00   78
 14  \w     25.00 159.00   1.00    2.00    --  106.28 -15.00 120.00  134
 15  \w   -114.00 -13.00   1.00    1.00    --  -41.41 -57.00 -90.00  101
 16  \w    -66.00  33.00   1.00    1.00    --  -41.41  38.00  60.00   99
 17  \w   -114.00 -13.00   1.00    1.00    --  -41.41 -57.00-180.00  101
 18  \w   -114.00 -13.00   1.00    1.00    --  -41.41 -57.00  90.00  101
 19  \w     77.00 178.00   1.00    2.00    --  106.28  61.00  90.00  101
 20  \w     54.00 178.00   1.00    2.00    --  106.28  15.00   0.00  124
 21  \w     80.00 178.00   1.00    2.00    --  106.28  45.00 150.00   98
 22  \w     77.00 178.00   1.00    2.00    --  106.28  61.00-180.00  101
 23  \w     78.00 178.00   1.00    2.00    --  106.28  30.00-120.00  100
 24  \w     80.00 178.00   1.00    2.00    --  106.28  45.00 -90.00   98
 25  \w     77.00 178.00   1.00    2.00    --  106.28  61.00   0.00  101
 26  \w     77.00 178.00   1.00    2.00    --  106.28  61.00  60.00  101
 27  \w     13.00 114.00   1.00    1.00    --   41.41  57.00-120.00  101
 28  \w     13.00 114.00   1.00    1.00    --   41.41  57.00  60.00  101
 29  \w     13.00 114.00   1.00    1.00    --   41.41  57.00 120.00  101
 30  \w     27.00  97.00   1.00    1.00    --   41.41-125.00 -30.00   70
 31  \w     77.00 178.00   1.00    2.00    --  106.28  61.00 -30.00  101
 32  \w     77.00 178.00   1.00    2.00    --  106.28  61.00 -60.00  101
 33  \w     77.00 178.00   1.00    2.00    --  106.28  61.00  30.00  101
 34  \w     80.00 178.00   1.00    2.00    --  106.28  45.00-120.00   98
 35  \w     77.00 178.00   1.00    2.00    --  106.28  61.00 150.00  101
 36  \w     77.00 178.00   1.00    2.00    --  106.28  61.00 -90.00  101
 37  \w     77.00 178.00   1.00    2.00    --  106.28  61.00 120.00  101
;
_diffrn_measurement_device 'four-circle diffractometer'
_diffrn_measurement_device_type 'SuperNova, Dual, Cu at home/near, Atlas'
_diffrn_measurement_method '\w scans'
_diffrn_orient_matrix_type 'CrysAlisPro convention (1999,Acta A55,543-557)'
_diffrn_orient_matrix_UB_11 -0.0004451000
_diffrn_orient_matrix_UB_12 0.1066960000
_diffrn_orient_matrix_UB_13 -0.0583399000
_diffrn_orient_matrix_UB_21 -0.0020964000
_diffrn_orient_matrix_UB_22 -0.1296406000
_diffrn_orient_matrix_UB_23 -0.0419867000
_diffrn_orient_matrix_UB_31 -0.1959422000
_diffrn_orient_matrix_UB_32 0.0380076000
_diffrn_orient_matrix_UB_33 0.0129083000
_diffrn_radiation_monochromator mirror
_diffrn_radiation_probe x-ray
_diffrn_radiation_type 'Cu K\a'
_diffrn_radiation_wavelength 1.54184
_diffrn_reflns_av_R_equivalents 0.0974
_diffrn_reflns_av_unetI/netI 0.0491
_diffrn_reflns_Laue_measured_fraction_full 0.999
_diffrn_reflns_Laue_measured_fraction_max 0.986
_diffrn_reflns_limit_h_max 9
_diffrn_reflns_limit_h_min -10
_diffrn_reflns_limit_k_max 11
_diffrn_reflns_limit_k_min -11
_diffrn_reflns_limit_l_max 26
_diffrn_reflns_limit_l_min -26
_diffrn_reflns_number 34591
_diffrn_reflns_point_group_measured_fraction_full 0.999
_diffrn_reflns_point_group_measured_fraction_max 0.986
_diffrn_reflns_theta_full 67.684
_diffrn_reflns_theta_max 73.877
_diffrn_reflns_theta_min 4.191
_diffrn_source 'micro-focus sealed X-ray tube'
_diffrn_source_type 'SuperNova (Cu) X-ray Source'
_exptl_absorpt_coefficient_mu 9.202
_exptl_absorpt_correction_T_max 0.08531
_exptl_absorpt_correction_T_min 0.01552
_exptl_absorpt_correction_type sphere
_exptl_absorpt_process_details
;
CrysAlisPro 1.171.41.93a (Rigaku Oxford Diffraction, 2020)
Spherical absorption correction
using equivalent radius and absorption coefficient.
Empirical absorption correction using spherical harmonics,
implemented in SCALE3 ABSPACK scaling algorithm.
;
_exptl_crystal_colour colourless
_exptl_crystal_colour_primary colourless
_exptl_crystal_density_diffrn 1.552
_exptl_crystal_description plate
_exptl_crystal_F_000 724
_exptl_crystal_size_max 0.18
_exptl_crystal_size_mid 0.13
_exptl_crystal_size_min 0.04
_exptl_crystal_size_rad 0.400
_refine_diff_density_max 3.592
_refine_diff_density_min -1.174
_refine_diff_density_rms 0.253
_refine_ls_extinction_method none
_refine_ls_goodness_of_fit_ref 1.088
_refine_ls_hydrogen_treatment mixed
_refine_ls_matrix_type full
_refine_ls_number_parameters 375
_refine_ls_number_reflns 6169
_refine_ls_number_restraints 3
_refine_ls_restrained_S_all 1.088
_refine_ls_R_factor_all 0.0638
_refine_ls_R_factor_gt 0.0586
_refine_ls_shift/su_max 0.001
_refine_ls_shift/su_mean 0.000
_refine_ls_structure_factor_coef Fsqd
_refine_ls_weighting_details 'w=1/[\s^2^(Fo^2^)+(0.1039P)^2^] where P=(Fo^2^+2Fc^2^)/3'
_refine_ls_weighting_scheme calc
_refine_ls_wR_factor_gt 0.1401
_refine_ls_wR_factor_ref 0.1452
_reflns_Friedel_coverage 0.000
_reflns_number_gt 5541
_reflns_number_total 6169
_reflns_threshold_expression 'I > 2\s(I)'
_cod_data_source_file d4dt01414f2.cif
_cod_data_source_block nb072-100k
_cod_depositor_comments 'Adding full bibliography for 7716334--7716337.cif.'
_cod_database_code 7716334
_shelx_shelxl_version_number 2018/3
_chemical_oxdiff_formula 'C33 H40 N5 Au'
_shelx_space_group_comment
;
The symmetry employed for this shelxl refinement is uniquely defined
by the following loop, which should always be used as a source of
symmetry information in preference to the above space-group names.
They are only intended as comments.
;
_shelx_estimated_absorpt_t_max 0.710
_shelx_estimated_absorpt_t_min 0.288
_reflns_odcompleteness_completeness 99.87
_reflns_odcompleteness_iscentric 1
_reflns_odcompleteness_theta 66.97
_olex2_refinement_description
;
1. Fixed Uiso
 At 1.2 times of:
  All C(H) groups
 At 1.5 times of:
  All C(H,H,H) groups, All O(H,H) groups
2. Restrained distances
 O1-H1A = O1-H1B
 0.84 with sigma of 0.01
 H1A-H1B
 1.34 with sigma of 0.02
3.a Ternary CH refined with riding coordinates:
 C25(H25), C10(H10), C22(H22), C13(H13)
3.b Aromatic/amide H refined with riding coordinates:
 C3(H3), C2(H2), C31(H31), C28(H28), C18(H18), C8(H8), C6(H6), C7(H7),
 C30(H30), C20(H20), C19(H19), C29(H29)
3.c Idealised Me refined as rotating group:
 C15(H15A,H15B,H15C), C14(H14A,H14B,H14C), C26(H26A,H26B,H26C), C23(H23A,H23B,
 H23C), C12(H12A,H12B,H12C), C27(H27A,H27B,H27C), C24(H24A,H24B,H24C), C11(H11A,
 H11B,H11C)
;
_olex2_submission_special_instructions 'No special instructions were received'
_oxdiff_exptl_absorpt_empirical_details
;
Empirical correction (ABSPACK) includes:
- Absorption correction using spherical harmonics
- Frame scaling
;
_oxdiff_exptl_absorpt_empirical_full_max 2.360
_oxdiff_exptl_absorpt_empirical_full_min 0.480

loop_
_space_group_symop_operation_xyz
'x, y, z'
'-x, -y, -z'

loop_
_atom_site_label
_atom_site_type_symbol
_atom_site_fract_x
_atom_site_fract_y
_atom_site_fract_z
_atom_site_U_iso_or_equiv
_atom_site_adp_type
_atom_site_occupancy
_atom_site_site_symmetry_order
_atom_site_calc_flag
_atom_site_refinement_flags_posn
_atom_site_refinement_flags_adp
_atom_site_refinement_flags_occupancy
_atom_site_disorder_assembly
_atom_site_disorder_group
Au1 Au 0.39643(3) 0.24546(2) 0.24561(2) 0.04090(13) Uani 1 1 d . . . . .
N2 N 0.1052(8) 0.5057(6) 0.2426(3) 0.0400(11) Uani 1 1 d . . . . .
N3 N 0.5988(8) 0.0895(6) 0.2089(3) 0.0424(11) Uani 1 1 d . . . . .
N1 N 0.0972(8) 0.4090(6) 0.3363(3) 0.0423(11) Uani 1 1 d . . . . .
N4 N 0.6995(9) -0.0050(6) 0.2443(3) 0.0463(12) Uani 1 1 d . . . . .
N5 N 0.8171(8) -0.1007(6) 0.2083(3) 0.0475(13) Uani 1 1 d . . . . .
C3 C -0.0424(10) 0.5281(7) 0.3387(3) 0.0447(14) Uani 1 1 d . . . . .
H3 H -0.125213 0.560519 0.374969 0.054 Uiso 1 1 calc R U . . .
C2 C -0.0374(10) 0.5890(7) 0.2793(3) 0.0427(13) Uani 1 1 d . . . . .
H2 H -0.115929 0.672113 0.265676 0.051 Uiso 1 1 calc R U . . .
C1 C 0.1896(9) 0.3978(6) 0.2775(3) 0.0400(13) Uani 1 1 d . . . . .
C33 C 0.6523(10) 0.0509(7) 0.1473(3) 0.0448(14) Uani 1 1 d . . . . .
C31 C 0.8807(11) -0.1377(8) 0.0904(4) 0.0557(17) Uani 1 1 d . . . . .
H31 H 0.975019 -0.219620 0.089949 0.067 Uiso 1 1 calc R U . . .
C32 C 0.7933(10) -0.0704(7) 0.1473(3) 0.0468(14) Uani 1 1 d . . . . .
C15 C 0.0592(11) -0.0577(7) 0.3580(4) 0.0519(16) Uani 1 1 d . . . . .
H15A H 0.182258 -0.096990 0.348573 0.078 Uiso 1 1 calc R U . . .
H15B H 0.004581 -0.091205 0.326028 0.078 Uiso 1 1 calc R U . . .
H15C H 0.013916 -0.094209 0.400024 0.078 Uiso 1 1 calc R U . . .
C4 C 0.1509(9) 0.3215(7) 0.3907(3) 0.0438(13) Uani 1 1 d . . . . .
C5 C 0.1180(9) 0.1771(6) 0.4004(3) 0.0432(13) Uani 1 1 d . . . . .
C28 C 0.5937(10) 0.1076(8) 0.0907(3) 0.0487(15) Uani 1 1 d . . . . .
H28 H 0.498385 0.188435 0.090561 0.058 Uiso 1 1 calc R U . . .
C18 C 0.1757(10) 0.4834(7) 0.0677(3) 0.0475(14) Uani 1 1 d . . . . .
H18 H 0.138027 0.438857 0.035605 0.057 Uiso 1 1 calc R U . . .
C21 C 0.2898(9) 0.6192(7) 0.1605(3) 0.0444(14) Uani 1 1 d . . . . .
C17 C 0.1031(10) 0.4656(6) 0.1308(3) 0.0435(14) Uani 1 1 d . . . . .
C8 C 0.2907(10) 0.2969(7) 0.4804(3) 0.0465(14) Uani 1 1 d . . . . .
H8 H 0.350087 0.335590 0.507487 0.056 Uiso 1 1 calc R U . . .
C9 C 0.2368(10) 0.3839(7) 0.4288(3) 0.0452(14) Uani 1 1 d . . . . .
C6 C 0.1735(10) 0.0955(7) 0.4525(3) 0.0486(15) Uani 1 1 d . . . . .
H6 H 0.153160 -0.002318 0.461072 0.058 Uiso 1 1 calc R U . . .
C25 C 0.3444(10) 0.6990(7) 0.2104(3) 0.0463(14) Uani 1 1 d . . . . .
H25 H 0.282395 0.673256 0.252690 0.056 Uiso 1 1 calc R U . . .
C10 C 0.2796(10) 0.5370(6) 0.4135(3) 0.0450(14) Uani 1 1 d . . . . .
H10 H 0.208391 0.589706 0.382139 0.054 Uiso 1 1 calc R U . . .
C22 C -0.0342(10) 0.3771(7) 0.1496(3) 0.0481(15) Uani 1 1 d . . . . .
H22 H -0.101793 0.415428 0.191138 0.058 Uiso 1 1 calc R U . . .
C16 C 0.1674(9) 0.5312(6) 0.1761(3) 0.0410(13) Uani 1 1 d . . . . .
C13 C 0.0227(11) 0.1141(7) 0.3571(3) 0.0490(16) Uani 1 1 d . . . . .
H13 H 0.062488 0.147474 0.312783 0.059 Uiso 1 1 calc R U . . .
C14 C -0.1694(11) 0.1784(8) 0.3726(4) 0.0541(17) Uani 1 1 d . . . . .
H14A H -0.226683 0.142280 0.342150 0.081 Uiso 1 1 calc R U . . .
H14B H -0.190860 0.287731 0.370083 0.081 Uiso 1 1 calc R U . . .
H14C H -0.213308 0.146082 0.415563 0.081 Uiso 1 1 calc R U . . .
C26 C 0.2935(11) 0.8677(7) 0.1998(4) 0.0541(17) Uani 1 1 d . . . . .
H26A H 0.357140 0.896412 0.159505 0.081 Uiso 1 1 calc R U . . .
H26B H 0.319353 0.918647 0.234532 0.081 Uiso 1 1 calc R U . . .
H26C H 0.171317 0.896302 0.198646 0.081 Uiso 1 1 calc R U . . .
C7 C 0.2581(10) 0.1548(7) 0.4923(3) 0.0489(15) Uani 1 1 d . . . . .
H7 H 0.293747 0.097657 0.527818 0.059 Uiso 1 1 calc R U . . .
C30 C 0.8244(13) -0.0803(9) 0.0347(4) 0.0608(19) Uani 1 1 d . . . . .
H30 H 0.882961 -0.122469 -0.004517 0.073 Uiso 1 1 calc R U . . .
C20 C 0.3564(10) 0.6324(7) 0.0968(3) 0.0492(15) Uani 1 1 d . . . . .
H20 H 0.441467 0.689064 0.084437 0.059 Uiso 1 1 calc R U . . .
C19 C 0.3017(10) 0.5647(8) 0.0507(3) 0.0503(15) Uani 1 1 d . . . . .
H19 H 0.350441 0.573967 0.007349 0.060 Uiso 1 1 calc R U . . .
C23 C -0.1581(11) 0.3980(8) 0.1017(4) 0.0516(16) Uani 1 1 d . . . . .
H23A H -0.182360 0.502801 0.087336 0.077 Uiso 1 1 calc R U . . .
H23B H -0.264272 0.369979 0.122030 0.077 Uiso 1 1 calc R U . . .
H23C H -0.106449 0.334400 0.065191 0.077 Uiso 1 1 calc R U . . .
C29 C 0.6831(12) 0.0386(8) 0.0351(4) 0.0557(17) Uani 1 1 d . . . . .
H29 H 0.647168 0.073143 -0.003940 0.067 Uiso 1 1 calc R U . . .
C12 C 0.2419(12) 0.6336(7) 0.4724(4) 0.0535(17) Uani 1 1 d . . . . .
H12A H 0.118767 0.659759 0.487140 0.080 Uiso 1 1 calc R U . . .
H12B H 0.284898 0.725106 0.461631 0.080 Uiso 1 1 calc R U . . .
H12C H 0.297838 0.577694 0.505998 0.080 Uiso 1 1 calc R U . . .
C27 C 0.5374(11) 0.6500(9) 0.2115(4) 0.0543(16) Uani 1 1 d . . . . .
H27A H 0.566658 0.542192 0.220357 0.081 Uiso 1 1 calc R U . . .
H27B H 0.566785 0.703503 0.244707 0.081 Uiso 1 1 calc R U . . .
H27C H 0.601127 0.673238 0.170320 0.081 Uiso 1 1 calc R U . . .
C24 C 0.0417(12) 0.2115(8) 0.1594(4) 0.060(2) Uani 1 1 d . . . . .
H24A H 0.112998 0.171424 0.119927 0.089 Uiso 1 1 calc R U . . .
H24B H -0.050278 0.157304 0.171620 0.089 Uiso 1 1 calc R U . . .
H24C H 0.110956 0.199353 0.193023 0.089 Uiso 1 1 calc R U . . .
C11 C 0.4662(11) 0.5181(8) 0.3833(4) 0.0548(17) Uani 1 1 d . . . . .
H11A H 0.537748 0.458882 0.411863 0.082 Uiso 1 1 calc R U . . .
H11B H 0.494758 0.616529 0.375436 0.082 Uiso 1 1 calc R U . . .
H11C H 0.485926 0.466648 0.343008 0.082 Uiso 1 1 calc R U . . .
O1 O 0.5555(11) -0.1036(8) 0.3711(3) 0.0717(16) Uani 1 1 d D . . . .
H1A H 0.634(12) -0.106(13) 0.340(4) 0.108 Uiso 1 1 d D U . . .
H1B H 0.501(15) -0.014(5) 0.373(6) 0.108 Uiso 1 1 d D U . . .

loop_
_atom_site_aniso_label
_atom_site_aniso_U_11
_atom_site_aniso_U_22
_atom_site_aniso_U_33
_atom_site_aniso_U_23
_atom_site_aniso_U_13
_atom_site_aniso_U_12
Au1 0.0435(2) 0.03128(16) 0.04746(17) 0.00315(9) -0.01031(12) -0.00598(11)
N2 0.045(3) 0.032(2) 0.043(2) 0.0029(18) -0.011(2) -0.008(2)
N3 0.040(3) 0.033(2) 0.050(3) -0.0007(19) -0.006(2) -0.002(2)
N1 0.047(3) 0.034(2) 0.046(3) 0.0040(19) -0.008(2) -0.009(2)
N4 0.051(4) 0.034(2) 0.052(3) 0.005(2) -0.011(3) -0.004(2)
N5 0.047(3) 0.036(2) 0.058(3) 0.005(2) -0.012(3) -0.006(2)
C3 0.047(4) 0.034(3) 0.053(3) 0.004(2) -0.012(3) -0.007(3)
C2 0.046(4) 0.033(3) 0.049(3) 0.004(2) -0.011(3) -0.006(3)
C1 0.044(4) 0.027(2) 0.047(3) -0.001(2) -0.007(3) -0.004(2)
C33 0.051(4) 0.033(3) 0.052(3) 0.005(2) -0.011(3) -0.011(3)
C31 0.058(5) 0.039(3) 0.065(4) 0.000(3) -0.005(4) -0.006(3)
C32 0.050(4) 0.034(3) 0.056(3) 0.004(2) -0.009(3) -0.010(3)
C15 0.062(5) 0.036(3) 0.056(4) -0.002(2) -0.007(3) -0.010(3)
C4 0.046(4) 0.034(3) 0.049(3) 0.004(2) -0.008(3) -0.004(3)
C5 0.046(4) 0.032(3) 0.048(3) 0.002(2) -0.004(3) -0.006(2)
C28 0.053(4) 0.045(3) 0.050(3) 0.005(3) -0.011(3) -0.013(3)
C18 0.051(4) 0.043(3) 0.049(3) 0.003(2) -0.015(3) -0.008(3)
C21 0.044(4) 0.035(3) 0.054(3) 0.007(2) -0.014(3) -0.006(3)
C17 0.050(4) 0.031(2) 0.049(3) 0.003(2) -0.012(3) -0.008(3)
C8 0.047(4) 0.044(3) 0.050(3) 0.004(2) -0.016(3) -0.009(3)
C9 0.045(4) 0.035(3) 0.053(3) 0.005(2) -0.010(3) -0.004(3)
C6 0.056(4) 0.035(3) 0.053(3) 0.008(2) -0.007(3) -0.009(3)
C25 0.047(4) 0.038(3) 0.053(3) 0.002(2) -0.006(3) -0.011(3)
C10 0.054(4) 0.032(3) 0.051(3) 0.002(2) -0.016(3) -0.007(3)
C22 0.056(4) 0.041(3) 0.051(3) 0.001(2) -0.011(3) -0.017(3)
C16 0.046(4) 0.031(2) 0.046(3) 0.005(2) -0.008(3) -0.008(2)
C13 0.066(5) 0.036(3) 0.047(3) 0.004(2) -0.011(3) -0.016(3)
C14 0.058(5) 0.040(3) 0.067(4) 0.001(3) -0.018(4) -0.012(3)
C26 0.057(5) 0.038(3) 0.067(4) 0.003(3) -0.008(4) -0.012(3)
C7 0.053(4) 0.043(3) 0.049(3) 0.008(2) -0.010(3) -0.007(3)
C30 0.069(6) 0.052(4) 0.057(4) -0.003(3) 0.000(4) -0.011(4)
C20 0.049(4) 0.042(3) 0.057(4) 0.007(3) -0.008(3) -0.012(3)
C19 0.050(4) 0.048(3) 0.049(3) 0.004(2) -0.003(3) -0.006(3)
C23 0.056(4) 0.044(3) 0.059(4) 0.001(3) -0.019(3) -0.013(3)
C29 0.065(5) 0.052(3) 0.050(3) 0.003(3) -0.011(3) -0.012(3)
C12 0.064(5) 0.038(3) 0.057(4) -0.004(3) -0.016(4) -0.004(3)
C27 0.050(4) 0.054(4) 0.061(4) 0.000(3) -0.015(3) -0.011(3)
C24 0.073(6) 0.041(3) 0.073(5) 0.015(3) -0.032(4) -0.019(3)
C11 0.058(5) 0.044(3) 0.064(4) 0.003(3) -0.011(4) -0.015(3)
O1 0.085(5) 0.066(3) 0.066(3) 0.012(3) -0.010(3) -0.025(3)

loop_
_atom_type_symbol
_atom_type_description
_atom_type_scat_dispersion_real
_atom_type_scat_dispersion_imag
_atom_type_scat_source
C C 0.0181 0.0091 'International Tables Vol C Tables 4.2.6.8 and 6.1.1.4'
H H 0.0000 0.0000 'International Tables Vol C Tables 4.2.6.8 and 6.1.1.4'
Au Au -4.4197 7.2980 'International Tables Vol C Tables 4.2.6.8 and 6.1.1.4'
N N 0.0311 0.0180 'International Tables Vol C Tables 4.2.6.8 and 6.1.1.4'
O O 0.0492 0.0322 'International Tables Vol C Tables 4.2.6.8 and 6.1.1.4'

loop_
_geom_angle_atom_site_label_1
_geom_angle_atom_site_label_2
_geom_angle_atom_site_label_3
_geom_angle
_geom_angle_site_symmetry_1
_geom_angle_site_symmetry_3
_geom_angle_publ_flag
C1 Au1 N3 176.5(2) . . ?
C2 N2 C16 126.7(5) . . ?
C1 N2 C2 111.1(5) . . ?
C1 N2 C16 122.0(6) . . ?
N4 N3 Au1 123.8(4) . . ?
N4 N3 C33 107.9(5) . . ?
C33 N3 Au1 128.1(5) . . ?
C3 N1 C4 125.2(6) . . ?
C1 N1 C3 110.5(5) . . ?
C1 N1 C4 123.8(6) . . ?
N5 N4 N3 111.1(6) . . ?
N4 N5 C32 107.3(6) . . ?
N1 C3 H3 126.7 . . ?
C2 C3 N1 106.6(6) . . ?
C2 C3 H3 126.7 . . ?
N2 C2 H2 126.9 . . ?
C3 C2 N2 106.2(6) . . ?
C3 C2 H2 126.9 . . ?
N2 C1 Au1 126.2(5) . . ?
N2 C1 N1 105.5(6) . . ?
N1 C1 Au1 128.2(5) . . ?
N3 C33 C32 105.7(6) . . ?
N3 C33 C28 132.7(7) . . ?
C28 C33 C32 121.6(7) . . ?
C32 C31 H31 121.2 . . ?
C30 C31 H31 121.2 . . ?
C30 C31 C32 117.6(7) . . ?
N5 C32 C33 108.0(6) . . ?
N5 C32 C31 131.4(7) . . ?
C31 C32 C33 120.7(7) . . ?
H15A C15 H15B 109.5 . . ?
H15A C15 H15C 109.5 . . ?
H15B C15 H15C 109.5 . . ?
C13 C15 H15A 109.5 . . ?
C13 C15 H15B 109.5 . . ?
C13 C15 H15C 109.5 . . ?
C5 C4 N1 118.2(6) . . ?
C9 C4 N1 117.8(6) . . ?
C9 C4 C5 123.9(6) . . ?
C4 C5 C13 121.8(6) . . ?
C6 C5 C4 116.6(6) . . ?
C6 C5 C13 121.6(6) . . ?
C33 C28 H28 121.8 . . ?
C29 C28 C33 116.3(7) . . ?
C29 C28 H28 121.8 . . ?
C17 C18 H18 119.2 . . ?
C19 C18 H18 119.2 . . ?
C19 C18 C17 121.6(6) . . ?
C16 C21 C25 122.0(6) . . ?
C20 C21 C25 121.2(6) . . ?
C20 C21 C16 116.8(6) . . ?
C18 C17 C22 121.7(6) . . ?
C18 C17 C16 116.4(6) . . ?
C16 C17 C22 121.9(6) . . ?
C9 C8 H8 119.6 . . ?
C7 C8 H8 119.6 . . ?
C7 C8 C9 120.7(6) . . ?
C4 C9 C8 117.1(6) . . ?
C4 C9 C10 121.7(6) . . ?
C8 C9 C10 121.1(6) . . ?
C5 C6 H6 119.4 . . ?
C7 C6 C5 121.2(6) . . ?
C7 C6 H6 119.4 . . ?
C21 C25 H25 107.9 . . ?
C21 C25 C26 109.9(6) . . ?
C21 C25 C27 112.3(6) . . ?
C26 C25 H25 107.9 . . ?
C26 C25 C27 110.7(6) . . ?
C27 C25 H25 107.9 . . ?
C9 C10 H10 108.3 . . ?
C9 C10 C12 112.2(6) . . ?
C9 C10 C11 109.6(5) . . ?
C12 C10 H10 108.3 . . ?
C11 C10 H10 108.3 . . ?
C11 C10 C12 110.1(6) . . ?
C17 C22 H22 107.4 . . ?
C17 C22 C23 112.5(6) . . ?
C17 C22 C24 111.4(7) . . ?
C23 C22 H22 107.4 . . ?
C24 C22 H22 107.4 . . ?
C24 C22 C23 110.4(6) . . ?
C21 C16 N2 118.1(6) . . ?
C21 C16 C17 123.6(6) . . ?
C17 C16 N2 118.3(6) . . ?
C15 C13 H13 107.2 . . ?
C5 C13 C15 113.4(6) . . ?
C5 C13 H13 107.2 . . ?
C5 C13 C14 111.1(6) . . ?
C14 C13 C15 110.4(6) . . ?
C14 C13 H13 107.2 . . ?
C13 C14 H14A 109.5 . . ?
C13 C14 H14B 109.5 . . ?
C13 C14 H14C 109.5 . . ?
H14A C14 H14B 109.5 . . ?
H14A C14 H14C 109.5 . . ?
H14B C14 H14C 109.5 . . ?
C25 C26 H26A 109.5 . . ?
C25 C26 H26B 109.5 . . ?
C25 C26 H26C 109.5 . . ?
H26A C26 H26B 109.5 . . ?
H26A C26 H26C 109.5 . . ?
H26B C26 H26C 109.5 . . ?
C8 C7 C6 120.4(6) . . ?
C8 C7 H7 119.8 . . ?
C6 C7 H7 119.8 . . ?
C31 C30 H30 119.2 . . ?
C31 C30 C29 121.5(7) . . ?
C29 C30 H30 119.2 . . ?
C21 C20 H20 119.3 . . ?
C19 C20 C21 121.5(7) . . ?
C19 C20 H20 119.3 . . ?
C18 C19 H19 120.0 . . ?
C20 C19 C18 120.0(7) . . ?
C20 C19 H19 120.0 . . ?
C22 C23 H23A 109.5 . . ?
C22 C23 H23B 109.5 . . ?
C22 C23 H23C 109.5 . . ?
H23A C23 H23B 109.5 . . ?
H23A C23 H23C 109.5 . . ?
H23B C23 H23C 109.5 . . ?
C28 C29 C30 122.3(7) . . ?
C28 C29 H29 118.8 . . ?
C30 C29 H29 118.8 . . ?
C10 C12 H12A 109.5 . . ?
C10 C12 H12B 109.5 . . ?
C10 C12 H12C 109.5 . . ?
H12A C12 H12B 109.5 . . ?
H12A C12 H12C 109.5 . . ?
H12B C12 H12C 109.5 . . ?
C25 C27 H27A 109.5 . . ?
C25 C27 H27B 109.5 . . ?
C25 C27 H27C 109.5 . . ?
H27A C27 H27B 109.5 . . ?
H27A C27 H27C 109.5 . . ?
H27B C27 H27C 109.5 . . ?
C22 C24 H24A 109.5 . . ?
C22 C24 H24B 109.5 . . ?
C22 C24 H24C 109.5 . . ?
H24A C24 H24B 109.5 . . ?
H24A C24 H24C 109.5 . . ?
H24B C24 H24C 109.5 . . ?
C10 C11 H11A 109.5 . . ?
C10 C11 H11B 109.5 . . ?
C10 C11 H11C 109.5 . . ?
H11A C11 H11B 109.5 . . ?
H11A C11 H11C 109.5 . . ?
H11B C11 H11C 109.5 . . ?
H1A O1 H1B 105(3) . . ?

loop_
_geom_bond_atom_site_label_1
_geom_bond_atom_site_label_2
_geom_bond_distance
_geom_bond_site_symmetry_2
_geom_bond_publ_flag
Au1 N3 2.009(5) . ?
Au1 C1 1.986(6) . ?
N2 C2 1.385(9) . ?
N2 C1 1.344(8) . ?
N2 C16 1.449(8) . ?
N3 N4 1.352(8) . ?
N3 C33 1.358(9) . ?
N1 C3 1.391(9) . ?
N1 C1 1.347(9) . ?
N1 C4 1.453(8) . ?
N4 N5 1.318(9) . ?
N5 C32 1.360(9) . ?
C3 H3 0.9500 . ?
C3 C2 1.357(9) . ?
C2 H2 0.9500 . ?
C33 C32 1.414(10) . ?
C33 C28 1.412(10) . ?
C31 H31 0.9500 . ?
C31 C32 1.403(11) . ?
C31 C30 1.386(12) . ?
C15 H15A 0.9800 . ?
C15 H15B 0.9800 . ?
C15 H15C 0.9800 . ?
C15 C13 1.538(8) . ?
C4 C5 1.406(8) . ?
C4 C9 1.390(10) . ?
C5 C6 1.394(9) . ?
C5 C13 1.526(10) . ?
C28 H28 0.9500 . ?
C28 C29 1.391(11) . ?
C18 H18 0.9500 . ?
C18 C17 1.392(10) . ?
C18 C19 1.387(11) . ?
C21 C25 1.514(9) . ?
C21 C16 1.404(10) . ?
C21 C20 1.387(10) . ?
C17 C22 1.512(10) . ?
C17 C16 1.406(9) . ?
C8 H8 0.9500 . ?
C8 C9 1.401(9) . ?
C8 C7 1.388(9) . ?
C9 C10 1.524(8) . ?
C6 H6 0.9500 . ?
C6 C7 1.391(11) . ?
C25 H25 1.0000 . ?
C25 C26 1.525(9) . ?
C25 C27 1.547(11) . ?
C10 H10 1.0000 . ?
C10 C12 1.534(9) . ?
C10 C11 1.525(11) . ?
C22 H22 1.0000 . ?
C22 C23 1.543(10) . ?
C22 C24 1.527(9) . ?
C13 H13 1.0000 . ?
C13 C14 1.535(12) . ?
C14 H14A 0.9800 . ?
C14 H14B 0.9800 . ?
C14 H14C 0.9800 . ?
C26 H26A 0.9800 . ?
C26 H26B 0.9800 . ?
C26 H26C 0.9800 . ?
C7 H7 0.9500 . ?
C30 H30 0.9500 . ?
C30 C29 1.402(13) . ?
C20 H20 0.9500 . ?
C20 C19 1.385(11) . ?
C19 H19 0.9500 . ?
C23 H23A 0.9800 . ?
C23 H23B 0.9800 . ?
C23 H23C 0.9800 . ?
C29 H29 0.9500 . ?
C12 H12A 0.9800 . ?
C12 H12B 0.9800 . ?
C12 H12C 0.9800 . ?
C27 H27A 0.9800 . ?
C27 H27B 0.9800 . ?
C27 H27C 0.9800 . ?
C24 H24A 0.9800 . ?
C24 H24B 0.9800 . ?
C24 H24C 0.9800 . ?
C11 H11A 0.9800 . ?
C11 H11B 0.9800 . ?
C11 H11C 0.9800 . ?
O1 H1A 0.841(10) . ?
O1 H1B 0.842(10) . ?

loop_
_geom_torsion_atom_site_label_1
_geom_torsion_atom_site_label_2
_geom_torsion_atom_site_label_3
_geom_torsion_atom_site_label_4
_geom_torsion
_geom_torsion_site_symmetry_1
_geom_torsion_site_symmetry_2
_geom_torsion_site_symmetry_3
_geom_torsion_site_symmetry_4
_geom_torsion_publ_flag
Au1 N3 N4 N5 176.7(4) . . . . ?
Au1 N3 C33 C32 -176.4(5) . . . . ?
Au1 N3 C33 C28 3.3(11) . . . . ?
N3 N4 N5 C32 -0.7(8) . . . . ?
N3 C33 C32 N5 0.8(8) . . . . ?
N3 C33 C32 C31 -179.7(7) . . . . ?
N3 C33 C28 C29 179.7(7) . . . . ?
N1 C3 C2 N2 -0.2(7) . . . . ?
N1 C4 C5 C6 179.1(6) . . . . ?
N1 C4 C5 C13 -2.3(10) . . . . ?
N1 C4 C9 C8 -178.8(6) . . . . ?
N1 C4 C9 C10 -2.0(10) . . . . ?
N4 N3 C33 C32 -1.1(7) . . . . ?
N4 N3 C33 C28 178.6(7) . . . . ?
N4 N5 C32 C33 -0.1(8) . . . . ?
N4 N5 C32 C31 -179.6(8) . . . . ?
C3 N1 C1 Au1 -177.6(5) . . . . ?
C3 N1 C1 N2 -2.2(7) . . . . ?
C3 N1 C4 C5 104.9(8) . . . . ?
C3 N1 C4 C9 -77.2(9) . . . . ?
C2 N2 C1 Au1 177.6(5) . . . . ?
C2 N2 C1 N1 2.1(7) . . . . ?
C2 N2 C16 C21 93.0(8) . . . . ?
C2 N2 C16 C17 -87.5(8) . . . . ?
C1 N2 C2 C3 -1.2(8) . . . . ?
C1 N2 C16 C21 -83.3(7) . . . . ?
C1 N2 C16 C17 96.2(8) . . . . ?
C1 N1 C3 C2 1.5(8) . . . . ?
C1 N1 C4 C5 -84.1(9) . . . . ?
C1 N1 C4 C9 93.8(8) . . . . ?
C33 N3 N4 N5 1.2(8) . . . . ?
C33 C28 C29 C30 -0.3(12) . . . . ?
C31 C30 C29 C28 1.4(13) . . . . ?
C32 C33 C28 C29 -0.6(10) . . . . ?
C32 C31 C30 C29 -1.4(12) . . . . ?
C4 N1 C3 C2 173.5(6) . . . . ?
C4 N1 C1 Au1 10.3(9) . . . . ?
C4 N1 C1 N2 -174.3(6) . . . . ?
C4 C5 C6 C7 -0.5(11) . . . . ?
C4 C5 C13 C15 157.3(7) . . . . ?
C4 C5 C13 C14 -77.7(8) . . . . ?
C4 C9 C10 C12 135.7(7) . . . . ?
C4 C9 C10 C11 -101.7(8) . . . . ?
C5 C4 C9 C8 -1.0(11) . . . . ?
C5 C4 C9 C10 175.8(7) . . . . ?
C5 C6 C7 C8 -0.6(12) . . . . ?
C28 C33 C32 N5 -179.0(6) . . . . ?
C28 C33 C32 C31 0.6(11) . . . . ?
C18 C17 C22 C23 -36.9(9) . . . . ?
C18 C17 C22 C24 87.7(8) . . . . ?
C18 C17 C16 N2 -175.3(6) . . . . ?
C18 C17 C16 C21 4.2(10) . . . . ?
C21 C20 C19 C18 1.0(11) . . . . ?
C17 C18 C19 C20 -1.0(11) . . . . ?
C8 C9 C10 C12 -47.7(10) . . . . ?
C8 C9 C10 C11 75.0(8) . . . . ?
C9 C4 C5 C6 1.3(11) . . . . ?
C9 C4 C5 C13 179.9(7) . . . . ?
C9 C8 C7 C6 1.0(12) . . . . ?
C6 C5 C13 C15 -24.2(10) . . . . ?
C6 C5 C13 C14 100.8(8) . . . . ?
C25 C21 C16 N2 -6.0(9) . . . . ?
C25 C21 C16 C17 174.5(6) . . . . ?
C25 C21 C20 C19 -177.2(7) . . . . ?
C22 C17 C16 N2 3.3(9) . . . . ?
C22 C17 C16 C21 -177.3(6) . . . . ?
C16 N2 C2 C3 -177.8(6) . . . . ?
C16 N2 C1 Au1 -5.6(9) . . . . ?
C16 N2 C1 N1 178.9(5) . . . . ?
C16 C21 C25 C26 -115.4(7) . . . . ?
C16 C21 C25 C27 120.9(7) . . . . ?
C16 C21 C20 C19 1.5(10) . . . . ?
C16 C17 C22 C23 144.7(6) . . . . ?
C16 C17 C22 C24 -90.7(8) . . . . ?
C13 C5 C6 C7 -179.0(7) . . . . ?
C7 C8 C9 C4 -0.2(11) . . . . ?
C7 C8 C9 C10 -177.0(7) . . . . ?
C30 C31 C32 N5 179.9(8) . . . . ?
C30 C31 C32 C33 0.4(11) . . . . ?
C20 C21 C25 C26 63.3(9) . . . . ?
C20 C21 C25 C27 -60.5(8) . . . . ?
C20 C21 C16 N2 175.2(6) . . . . ?
C20 C21 C16 C17 -4.2(10) . . . . ?
C19 C18 C17 C22 180.0(7) . . . . ?
C19 C18 C17 C16 -1.5(10) . . . . ?
